data_7103307
loop_
_publ_author_name
'Arnold, Kenny'
'Batsanov, Andrei S'
'Davies, Bryan'
'Grosjean, Christophe'
'Sch\"utz, Thorben'
'Whiting, Andrew'
'Zawatzky, Kerstin'

_publ_section_title
;
 The first example of enamine-Lewis acid cooperative bifunctional
 catalysis: application to the asymmetric aldol reaction.
;
_journal_issue 33
_journal_name_full 'Chemical communications (Cambridge, England)'
_journal_page_first 3879
_journal_page_last 3881
_journal_paper_doi 10.1039/b806779a
_journal_year 2008
_chemical_absolute_configuration ad
_chemical_formula_moiety 'C11 H23 B N O2 1+,Cl 1-'
_chemical_formula_sum 'C11 H23 B Cl N O2'
_chemical_formula_weight 247.56
_chemical_melting_point 476
_chemical_name_common '(S)-Pinacol-(pyrrolidinium-2-yl)-methylboronic acid chloride'
_chemical_name_systematic
;
(S)-Pinacol-(pyrrolidinium-2-yl)-methylboronic acid chloride
;
_chemical_optical_rotation '[\a]~D~^22^=+22 (c 1.00 in CH~2~Cl~2~)'
_space_group_IT_number 5
_symmetry_cell_setting monoclinic
_symmetry_space_group_name_Hall 'C 2y'
_symmetry_space_group_name_H-M 'C 1 2 1'
_atom_sites_solution_hydrogens geom
_atom_sites_solution_primary direct
_atom_sites_solution_secondary difmap
_audit_creation_method SHELXL-97
_cell_angle_alpha 90.00
_cell_angle_beta 93.683(12)
_cell_angle_gamma 90.00
_cell_formula_units_Z 4
_cell_length_a 22.004(4)
_cell_length_b 6.5982(12)
_cell_length_c 10.0393(19)
_cell_measurement_reflns_used 6172
_cell_measurement_temperature 200(2)
_cell_measurement_theta_max 27.48
_cell_measurement_theta_min 2.66
_cell_volume 1454.5(5)
_computing_cell_refinement 'SAINT version 6.45A (Bruker, 2003)'
_computing_data_collection 'SMART version 5.049 (Bruker, 1998)'
_computing_data_reduction 'SAINT version 6.45A (Bruker, 2003)'
_computing_molecular_graphics 'SHELXTL version 6.14 (Bruker, 2003)'
_computing_publication_material 'SHELXTL version 6.14 (Bruker, 2003)'
_computing_structure_refinement 'SHELXTL version 6.14 (Bruker, 2003)'
_computing_structure_solution 'SHELXTL version 6.14 (Bruker, 2003)'
_diffrn_ambient_temperature 200(2)
_diffrn_detector_area_resol_mean 8
_diffrn_measured_fraction_theta_full 0.999
_diffrn_measured_fraction_theta_max 0.999
_diffrn_measurement_device_type 'Siemens SMART 1K CCD area detector'
_diffrn_measurement_method '\w scans'
_diffrn_radiation_monochromator graphite
_diffrn_radiation_source 'fine-focus sealed tube'
_diffrn_radiation_type MoK\a
_diffrn_radiation_wavelength 0.71073
_diffrn_reflns_av_R_equivalents 0.0216
_diffrn_reflns_av_sigmaI/netI 0.0220
_diffrn_reflns_limit_h_max 28
_diffrn_reflns_limit_h_min -28
_diffrn_reflns_limit_k_max 8
_diffrn_reflns_limit_k_min -8
_diffrn_reflns_limit_l_max 13
_diffrn_reflns_limit_l_min -13
_diffrn_reflns_number 8899
_diffrn_reflns_theta_full 27.50
_diffrn_reflns_theta_max 27.50
_diffrn_reflns_theta_min 1.85
_diffrn_standards_number 0
_exptl_absorpt_coefficient_mu 0.250
_exptl_absorpt_correction_T_max 0.97
_exptl_absorpt_correction_T_min 0.73
_exptl_absorpt_correction_type multi-scan
_exptl_absorpt_process_details SADABS-2006/1
_exptl_crystal_colour colourless
_exptl_crystal_density_diffrn 1.131
_exptl_crystal_density_method 'not measured'
_exptl_crystal_description blade
_exptl_crystal_F_000 536
_exptl_crystal_size_max 0.45
_exptl_crystal_size_mid 0.35
_exptl_crystal_size_min 0.13
_refine_diff_density_max 0.383
_refine_diff_density_min -0.159
_refine_diff_density_rms 0.038
_refine_ls_abs_structure_details 'Flack H D (1983), Acta Cryst. A39, 876-881'
_refine_ls_abs_structure_Flack 0.086(84)
_refine_ls_extinction_method none
_refine_ls_goodness_of_fit_ref 1.088
_refine_ls_hydrogen_treatment mixed
_refine_ls_matrix_type full
_refine_ls_number_parameters 195
_refine_ls_number_reflns 3349
_refine_ls_number_restraints 10
_refine_ls_restrained_S_all 1.088
_refine_ls_R_factor_all 0.0576
_refine_ls_R_factor_gt 0.0508
_refine_ls_shift/su_max 0.007
_refine_ls_shift/su_mean 0.001
_refine_ls_structure_factor_coef Fsqd
_refine_ls_weighting_details 'calc w=1/[\s^2^(Fo^2^)+(0.0631P)^2^+0.6355P] where P=(Fo^2^+2Fc^2^)/3'
_refine_ls_weighting_scheme calc
_refine_ls_wR_factor_gt 0.1268
_refine_ls_wR_factor_ref 0.1324
_reflns_Friedel_coverage 0.84
_reflns_number_gt 2990
_reflns_number_total 3349
_reflns_threshold_expression I>2\s(I)
_cod_data_source_file b806779a.txt
_cod_data_source_block (S)-7
_cod_depositor_comments
;
The following automatic conversions were performed:
'_symmetry_cell_setting' value 'Monoclinic' changed to 'monoclinic'
according to '/home/saulius/struct/CIF-dictionaries/cif_core.dic'
dictionary named 'cif_core.dic' version 2.4.1 from 2010-06-29.

Automatic conversion script
Id: cif_fix_enum 1527 2010-12-29 10:47:43Z saulius 
;
_cod_original_sg_symbol_H-M 'C 2'
_cod_database_code 7103307

loop_
_symmetry_equiv_pos_as_xyz
'x, y, z'
'-x, y, -z'
'x+1/2, y+1/2, z'
'-x+1/2, y+1/2, -z'

loop_
_atom_site_label
_atom_site_type_symbol
_atom_site_fract_x
_atom_site_fract_y
_atom_site_fract_z
_atom_site_U_iso_or_equiv
_atom_site_adp_type
_atom_site_occupancy
_atom_site_symmetry_multiplicity
_atom_site_calc_flag
_atom_site_refinement_flags
_atom_site_disorder_assembly
_atom_site_disorder_group
Cl1 Cl 0.5000 0.27670(17) 0.0000 0.0676(3) Uani 1 2 d S . .
Cl2 Cl 0.5000 0.35382(18) 0.5000 0.0840(4) Uani 1 2 d S . .
O1 O 0.24128(12) 0.4655(5) 0.2897(4) 0.0697(9) Uani 0.85 1 d P A 1
O2 O 0.27380(11) 0.7586(5) 0.1995(4) 0.0743(10) Uani 0.85 1 d P A 1
O1' O 0.2421(7) 0.522(2) 0.3181(15) 0.042(4) Uiso 0.15 1 d PD A 2
O2' O 0.2680(9) 0.703(3) 0.168(2) 0.065(6) Uiso 0.15 1 d PD A 2
N N 0.46572(8) 0.5504(3) 0.2311(2) 0.0474(4) Uani 1 1 d . . .
H1N H 0.4741(12) 0.460(4) 0.172(3) 0.053(7) Uiso 1 1 d . . .
H2N H 0.4728(12) 0.477(4) 0.314(3) 0.052(7) Uiso 1 1 d . . .
C1 C 0.35631(9) 0.4916(4) 0.2672(2) 0.0503(5) Uani 1 1 d . A .
H11 H 0.3668 0.4596 0.3622 0.060 Uiso 1 1 d R . .
H12 H 0.3584 0.3640 0.2159 0.060 Uiso 1 1 d R . .
C2 C 0.40263(9) 0.6391(4) 0.2187(2) 0.0444(4) Uani 1 1 d . . .
H2 H 0.3918 0.6721 0.1229 0.053 Uiso 1 1 d R . .
C3 C 0.41135(13) 0.8335(5) 0.2977(4) 0.0737(8) Uani 1 1 d . . .
H31 H 0.3814 0.9365 0.2644 0.088 Uiso 1 1 d R . .
H32 H 0.4063 0.8105 0.3938 0.088 Uiso 1 1 d R . .
C4 C 0.47526(16) 0.9024(5) 0.2764(4) 0.0857(10) Uani 1 1 d . . .
H41 H 0.4746 1.0066 0.2054 0.103 Uiso 1 1 d R . .
H42 H 0.4942 0.9620 0.3595 0.103 Uiso 1 1 d R . .
C5 C 0.51016(12) 0.7236(5) 0.2354(3) 0.0730(9) Uani 1 1 d . . .
H51 H 0.5446 0.6969 0.3014 0.088 Uiso 1 1 d R . .
H52 H 0.5264 0.7450 0.1468 0.088 Uiso 1 1 d R . .
C6 C 0.18566(12) 0.5803(5) 0.2511(4) 0.0539(7) Uani 0.85 1 d PD A 1
C7 C 0.20961(11) 0.7981(5) 0.2251(3) 0.0562(7) Uani 0.85 1 d PD A 1
C8 C 0.15606(16) 0.4774(7) 0.1282(4) 0.0819(11) Uani 0.85 1 d P A 1
H81 H 0.1486 0.3341 0.1475 0.099(8) Uiso 0.85 1 d PR A 1
H82 H 0.1836 0.4873 0.0555 0.099(8) Uiso 0.85 1 d PR A 1
H83 H 0.1173 0.5438 0.1012 0.099(8) Uiso 0.85 1 d PR A 1
C9 C 0.14402(17) 0.5651(9) 0.3645(5) 0.0918(13) Uani 0.85 1 d P A 1
H91 H 0.1635 0.6121 0.4494 0.102(8) Uiso 0.85 1 d PR A 1
H92 H 0.1326 0.4222 0.3729 0.102(8) Uiso 0.85 1 d PR A 1
H93 H 0.1074 0.6460 0.3420 0.102(8) Uiso 0.85 1 d PR A 1
C10 C 0.1824(2) 0.8973(9) 0.0989(6) 0.0837(14) Uani 0.85 1 d P A 1
H101 H 0.1882 0.8143 0.0197 0.103(9) Uiso 0.85 1 d PR A 1
H102 H 0.2027 1.0284 0.0894 0.103(9) Uiso 0.85 1 d PR A 1
H103 H 0.1387 0.9192 0.1075 0.103(9) Uiso 0.85 1 d PR A 1
C11 C 0.2079(2) 0.9389(7) 0.3437(5) 0.0948(13) Uani 0.85 1 d P A 1
H111 H 0.2288 1.0667 0.3266 0.142(12) Uiso 0.85 1 d PR A 1
H112 H 0.2283 0.8720 0.4215 0.142(12) Uiso 0.85 1 d PR A 1
H113 H 0.1654 0.9669 0.3614 0.142(12) Uiso 0.85 1 d PR A 1
C6' C 0.1887(8) 0.646(3) 0.2935(15) 0.053(5) Uiso 0.15 1 d PD A 2
C7' C 0.2034(7) 0.722(2) 0.1519(14) 0.049(3) Uiso 0.15 1 d PD A 2
C8' C 0.1931(13) 0.794(4) 0.406(2) 0.093(7) Uiso 0.15 1 d PD A 2
H81' H 0.1831 0.7278 0.4894 0.139 Uiso 0.15 1 d PR A 2
H82' H 0.1633 0.9014 0.3840 0.139 Uiso 0.15 1 d PR A 2
H83' H 0.2339 0.8533 0.4174 0.139 Uiso 0.15 1 d PR A 2
C9' C 0.1335(10) 0.512(4) 0.271(3) 0.083(6) Uiso 0.15 1 d PD A 2
H91' H 0.1409 0.4247 0.1949 0.125 Uiso 0.15 1 d PR A 2
H92' H 0.0969 0.5935 0.2507 0.125 Uiso 0.15 1 d PR A 2
H93' H 0.1277 0.4278 0.3499 0.125 Uiso 0.15 1 d PR A 2
C10' C 0.1880(16) 0.943(4) 0.144(3) 0.075(9) Uiso 0.15 1 d PD A 2
H10' H 0.2049 1.0168 0.2227 0.113 Uiso 0.15 1 d PR A 2
H11' H 0.1436 0.9581 0.1370 0.113 Uiso 0.15 1 d PR A 2
H12' H 0.2051 0.9974 0.0638 0.113 Uiso 0.15 1 d PR A 2
C11' C 0.1799(9) 0.591(3) 0.0407(17) 0.066(4) Uiso 0.15 1 d PD A 2
H13' H 0.1912 0.4496 0.0581 0.099 Uiso 0.15 1 d PR A 2
H14' H 0.1977 0.6372 -0.0410 0.099 Uiso 0.15 1 d PR A 2
H15' H 0.1354 0.6026 0.0298 0.099 Uiso 0.15 1 d PR A 2
B B 0.28920(10) 0.5747(4) 0.2525(3) 0.0466(5) Uani 1 1 d D . .

loop_
_atom_site_aniso_label
_atom_site_aniso_U_11
_atom_site_aniso_U_22
_atom_site_aniso_U_33
_atom_site_aniso_U_23
_atom_site_aniso_U_13
_atom_site_aniso_U_12
Cl1 0.0680(5) 0.0812(6) 0.0557(5) 0.000 0.0198(4) 0.000
Cl2 0.1045(8) 0.0811(7) 0.0616(5) 0.000 -0.0315(5) 0.000
O1 0.0341(11) 0.0523(17) 0.122(3) 0.0171(18) 0.0031(13) -0.0038(11)
O2 0.0307(10) 0.0633(18) 0.129(3) 0.030(2) 0.0048(12) 0.0006(12)
N 0.0304(8) 0.0604(12) 0.0514(10) -0.0053(9) 0.0024(7) -0.0036(8)
C1 0.0335(9) 0.0578(12) 0.0593(12) 0.0107(10) 0.0002(8) 0.0003(9)
C2 0.0318(9) 0.0538(12) 0.0474(10) 0.0021(9) 0.0004(8) 0.0008(8)
C3 0.0554(14) 0.0601(17) 0.106(2) -0.0200(16) 0.0046(14) -0.0030(12)
C4 0.0709(18) 0.066(2) 0.121(3) -0.0092(18) 0.0126(18) -0.0237(16)
C5 0.0421(12) 0.082(2) 0.094(2) -0.0013(16) 0.0046(13) -0.0238(13)
C6 0.0313(12) 0.0541(17) 0.077(2) 0.0011(17) 0.0044(12) 0.0001(12)
C7 0.0351(12) 0.0571(17) 0.0762(18) 0.0048(15) 0.0025(11) 0.0039(12)
C8 0.0561(18) 0.083(2) 0.105(3) -0.015(2) -0.0118(18) -0.0031(17)
C9 0.063(2) 0.117(3) 0.099(3) 0.010(3) 0.031(2) -0.016(2)
C10 0.069(2) 0.094(3) 0.087(3) 0.028(3) -0.004(2) 0.009(2)
C11 0.103(3) 0.071(2) 0.109(3) -0.021(2) -0.002(3) -0.004(2)
B 0.0309(10) 0.0550(14) 0.0538(13) 0.0039(11) 0.0012(9) -0.0028(10)

loop_
_atom_type_symbol
_atom_type_description
_atom_type_scat_dispersion_real
_atom_type_scat_dispersion_imag
_atom_type_scat_source
C C 0.0033 0.0016 'International Tables Vol C Tables 4.2.6.8 and 6.1.1.4'
H H 0.0000 0.0000 'International Tables Vol C Tables 4.2.6.8 and 6.1.1.4'
B B 0.0013 0.0007 'International Tables Vol C Tables 4.2.6.8 and 6.1.1.4'
N N 0.0061 0.0033 'International Tables Vol C Tables 4.2.6.8 and 6.1.1.4'
O O 0.0106 0.0060 'International Tables Vol C Tables 4.2.6.8 and 6.1.1.4'
Cl Cl 0.1484 0.1585 'International Tables Vol C Tables 4.2.6.8 and 6.1.1.4'

loop_
_geom_angle_atom_site_label_1
_geom_angle_atom_site_label_2
_geom_angle_atom_site_label_3
_geom_angle
_geom_angle_site_symmetry_1
_geom_angle_site_symmetry_3
_geom_angle_publ_flag
B O1 C6 107.7(3) . . ?
B O2 C7 107.9(2) . . ?
B O1' C6' 115.2(13) . . ?
B O2' C7' 116.8(16) . . ?
C5 N C2 107.5(2) . . ?
C5 N H1N 112.1(18) . . ?
C2 N H1N 116.6(17) . . ?
C5 N H2N 106.8(16) . . ?
C2 N H2N 111.3(15) . . ?
H1N N H2N 102(2) . . ?
C2 C1 B 113.2(2) . . ?
C2 C1 H11 109.0 . . ?
B C1 H11 109.0 . . ?
C2 C1 H12 108.9 . . ?
B C1 H12 108.9 . . ?
H11 C1 H12 107.7 . . ?
N C2 C1 111.14(19) . . ?
N C2 C3 101.61(18) . . ?
C1 C2 C3 116.2(2) . . ?
N C2 H2 109.1 . . ?
C1 C2 H2 109.0 . . ?
C3 C2 H2 109.4 . . ?
C4 C3 C2 105.7(2) . . ?
C4 C3 H31 110.7 . . ?
C2 C3 H31 110.2 . . ?
C4 C3 H32 110.3 . . ?
C2 C3 H32 111.2 . . ?
H31 C3 H32 108.7 . . ?
C5 C4 C3 107.7(2) . . ?
C5 C4 H41 109.6 . . ?
C3 C4 H41 110.0 . . ?
C5 C4 H42 110.6 . . ?
C3 C4 H42 110.4 . . ?
H41 C4 H42 108.5 . . ?
C4 C5 N 105.4(2) . . ?
C4 C5 H51 110.1 . . ?
N C5 H51 110.6 . . ?
C4 C5 H52 111.1 . . ?
N C5 H52 110.8 . . ?
H51 C5 H52 108.7 . . ?
O1 C6 C9 107.6(3) . . ?
O1 C6 C8 106.9(3) . . ?
C9 C6 C8 109.5(3) . . ?
O1 C6 C7 103.6(2) . . ?
C9 C6 C7 114.6(4) . . ?
C8 C6 C7 114.1(3) . . ?
O2 C7 C11 108.6(3) . . ?
O2 C7 C10 105.2(3) . . ?
C11 C7 C10 111.4(4) . . ?
O2 C7 C6 101.8(2) . . ?
C11 C7 C6 114.1(3) . . ?
C10 C7 C6 114.7(3) . . ?
O1' C6' C8' 103.3(16) . . ?
O1' C6' C9' 109.5(16) . . ?
C8' C6' C9' 120.5(18) . . ?
O1' C6' C7' 97.1(13) . . ?
C8' C6' C7' 118.3(16) . . ?
C9' C6' C7' 105.4(14) . . ?
O2' C7' C11' 109.5(14) . . ?
O2' C7' C10' 107.9(18) . . ?
C11' C7' C10' 117.5(17) . . ?
O2' C7' C6' 97.8(13) . . ?
C11' C7' C6' 114.8(13) . . ?
C10' C7' C6' 107.5(18) . . ?
C6' C8' H81' 110.3 . . ?
C6' C8' H82' 107.0 . . ?
H91 C8' H82' 111.2 . . ?
H81' C8' H82' 109.5 . . ?
C6' C8' H83' 111.2 . . ?
H81' C8' H83' 109.5 . . ?
H82' C8' H83' 109.5 . . ?
C6' C9' H91' 106.7 . . ?
C6' C9' H92' 110.7 . . ?
H91' C9' H92' 109.5 . . ?
C6' C9' H93' 111.0 . . ?
H91' C9' H93' 109.5 . . ?
H92' C9' H93' 109.5 . . ?
C7' C10' H11' 108.9 . . ?
H10' C10' H11' 109.5 . . ?
C7' C10' H12' 107.7 . . ?
H10' C10' H12' 109.5 . . ?
H11' C10' H12' 109.5 . . ?
C7' C11' H13' 110.4 . . ?
C7' C11' H14' 108.2 . . ?
H13' C11' H14' 109.5 . . ?
C7' C11' H15' 109.8 . . ?
H13' C11' H15' 109.5 . . ?
H14' C11' H15' 109.5 . . ?
O2' B O1' 104.3(13) . . ?
O1 B O2 113.9(2) . . ?
O2' B C1 126.7(10) . . ?
O1' B C1 128.9(8) . . ?
O1 B C1 122.2(2) . . ?
O2 B C1 123.8(2) . . ?

loop_
_geom_bond_atom_site_label_1
_geom_bond_atom_site_label_2
_geom_bond_distance
_geom_bond_site_symmetry_2
_geom_bond_publ_flag
O1 B 1.349(4) . ?
O1 C6 1.470(4) . ?
O2 B 1.359(4) . ?
O2 C7 1.475(4) . ?
O1' B 1.310(16) . ?
O1' C6' 1.44(2) . ?
O2' B 1.270(19) . ?
O2' C7' 1.43(2) . ?
N C5 1.503(3) . ?
N C2 1.504(3) . ?
N H1N 0.87(3) . ?
N H2N 0.97(3) . ?
C1 C2 1.512(3) . ?
C1 B 1.573(3) . ?
C1 H11 0.9899 . ?
C1 H12 0.9900 . ?
C2 C3 1.514(4) . ?
C2 H2 1.0000 . ?
C3 C4 1.506(4) . ?
C3 H31 0.9901 . ?
C3 H32 0.9900 . ?
C4 C5 1.480(5) . ?
C4 H41 0.9900 . ?
C4 H42 0.9900 . ?
C5 H51 0.9900 . ?
C5 H52 0.9900 . ?
C6 C9 1.510(5) . ?
C6 C8 1.517(5) . ?
C6 C7 1.558(4) . ?
C7 C11 1.512(5) . ?
C7 C10 1.515(5) . ?
C8 H81 0.9815 . ?
C8 H82 0.9812 . ?
C8 H83 0.9816 . ?
C9 H91 0.9807 . ?
C9 H92 0.9804 . ?
C9 H93 0.9806 . ?
C10 H101 0.9809 . ?
C10 H102 0.9806 . ?
C10 H103 0.9806 . ?
C11 H111 0.9808 . ?
C11 H112 0.9804 . ?
C11 H113 0.9805 . ?
C6' C8' 1.494(18) . ?
C6' C9' 1.508(18) . ?
C6' C7' 1.559(16) . ?
C7' C11' 1.476(17) . ?
C7' C10' 1.499(19) . ?
C8' H81' 0.9799 . ?
C8' H82' 0.9800 . ?
C8' H83' 0.9800 . ?
C9' H91' 0.9799 . ?
C9' H92' 0.9800 . ?
C9' H93' 0.9801 . ?
C10' H10' 0.9800 . ?
C10' H11' 0.9802 . ?
C10' H12' 0.9800 . ?
C11' H13' 0.9801 . ?
C11' H14' 0.9800 . ?
C11' H15' 0.9800 . ?

loop_
_geom_hbond_atom_site_label_D
_geom_hbond_atom_site_label_H
_geom_hbond_atom_site_label_A
_geom_hbond_distance_DH
_geom_hbond_distance_HA
_geom_hbond_distance_DA
_geom_hbond_angle_DHA
_geom_hbond_site_symmetry_A
N H1N Cl1 0.87(3) 2.21(3) 3.072(2) 170(2) .
N H2N Cl2 0.97(3) 2.09(3) 3.045(2) 170(2) .

loop_
_geom_torsion_atom_site_label_1
_geom_torsion_atom_site_label_2
_geom_torsion_atom_site_label_3
_geom_torsion_atom_site_label_4
_geom_torsion
_geom_torsion_site_symmetry_1
_geom_torsion_site_symmetry_2
_geom_torsion_site_symmetry_3
_geom_torsion_site_symmetry_4
_geom_torsion_publ_flag
C5 N C2 C1 -157.6(2) . . . . ?
C5 N C2 C3 -33.3(3) . . . . ?
B C1 C2 N -178.34(19) . . . . ?
B C1 C2 C3 66.1(3) . . . . ?
N C2 C3 C4 33.1(3) . . . . ?
C1 C2 C3 C4 153.9(2) . . . . ?
C2 C3 C4 C5 -21.6(4) . . . . ?
C3 C4 C5 N 0.7(4) . . . . ?
C2 N C5 C4 20.7(3) . . . . ?
B O1 C6 C9 -138.0(4) . . . . ?
B O1 C6 C8 104.5(3) . . . . ?
B O1 C6 C7 -16.3(4) . . . . ?
B O2 C7 C11 100.3(4) . . . . ?
B O2 C7 C10 -140.4(4) . . . . ?
B O2 C7 C6 -20.4(4) . . . . ?
O1 C6 C7 O2 21.8(4) . . . . ?
C9 C6 C7 O2 138.7(3) . . . . ?
C8 C6 C7 O2 -94.0(3) . . . . ?
O1 C6 C7 C11 -94.9(3) . . . . ?
C9 C6 C7 C11 22.0(4) . . . . ?
C8 C6 C7 C11 149.3(3) . . . . ?
O1 C6 C7 C10 134.9(4) . . . . ?
C9 C6 C7 C10 -108.3(4) . . . . ?
C8 C6 C7 C10 19.1(4) . . . . ?
B O1' C6' C8' -96.2(17) . . . . ?
B O1' C6' C9' 134.3(15) . . . . ?
B O1' C6' C7' 25.2(15) . . . . ?
B O2' C7' C11' -94.3(18) . . . . ?
B O2' C7' C10' 136.8(19) . . . . ?
B O2' C7' C6' 25.5(19) . . . . ?
O1' C6' C7' O2' -26.4(15) . . . . ?
C8' C6' C7' O2' 83(2) . . . . ?
C9' C6' C7' O2' -138.9(16) . . . . ?
O1' C6' C7' C11' 89.3(15) . . . . ?
C8' C6' C7' C11' -161.4(18) . . . . ?
C9' C6' C7' C11' -23(2) . . . . ?
O1' C6' C7' C10' -138.0(19) . . . . ?
C8' C6' C7' C10' -29(2) . . . . ?
C9' C6' C7' C10' 109(2) . . . . ?
C7' O2' B O1' -11.1(18) . . . . ?
C7' O2' B C1 165.8(10) . . . . ?
C6' O1' B O2' -11.1(15) . . . . ?
C6' O1' B C1 172.1(8) . . . . ?
C6 O1 B O2 3.8(5) . . . . ?
C6 O1 B C1 -175.0(3) . . . . ?
C7 O2 B O1 11.6(4) . . . . ?
C7 O2 B C1 -169.7(3) . . . . ?
C2 C1 B O2' 27.2(11) . . . . ?
C2 C1 B O1' -156.7(8) . . . . ?
C2 C1 B O1 179.7(3) . . . . ?
C2 C1 B O2 1.1(4) . . . . ?
